data_4111431
loop_
_publ_author_name
'P. Venkateswara Rao'
'Sumit Bhaduri'
'Jianfeng Jiang'
'Daewon Hong'
'R. H. Holm'

_publ_section_title
;
 On [Fe4S4]2+-(\m2-SR)-MII Bridge Formation in the Synthesis of an
 A-Cluster Analogue of Carbon Monoxide Dehydrogenase/Acetylcoenzyme A
 Synthase
;
_journal_name_full 'Journal of the American Chemical Society'
_journal_page_first 1933
_journal_page_last 1945
_journal_paper_doi 10.1021/ja040222n
_journal_volume 127
_journal_year 2005
_chemical_formula_sum 'C58 H78 Cl6 N4 Ni5 P2 S4'
_chemical_formula_weight 1527.67
_chemical_name_systematic
; 
 ? 
;
_space_group_IT_number 14
_symmetry_cell_setting monoclinic
_symmetry_space_group_name_Hall '-P 2yn'
_symmetry_space_group_name_H-M 'P 1 21/n 1'
_atom_sites_solution_hydrogens geom
_atom_sites_solution_primary direct
_atom_sites_solution_secondary difmap
_audit_creation_method SHELXL-97
_cell_angle_alpha 90.00
_cell_angle_beta 93.4200(10)
_cell_angle_gamma 90.00
_cell_formula_units_Z 2
_cell_length_a 9.5118(5)
_cell_length_b 15.7143(8)
_cell_length_c 21.7253(11)
_cell_measurement_reflns_used 7919
_cell_measurement_temperature 273(2)
_cell_measurement_theta_max 28.23
_cell_measurement_theta_min 2.28
_cell_volume 3241.5(3)
_computing_cell_refinement 'Bruker SMART'
_computing_data_collection 'Bruker SMART'
_computing_data_reduction 'Bruker SAINT'
_computing_molecular_graphics 'Bruker SHELXTL'
_computing_publication_material 'Bruker SHELXTL'
_computing_structure_refinement 'SHELXL-97 (Sheldrick, 1997)'
_computing_structure_solution 'SHELXS-97 (Sheldrick, 1990)'
_diffrn_ambient_temperature 273(2)
_diffrn_measured_fraction_theta_full 1.000
_diffrn_measured_fraction_theta_max 1.000
_diffrn_measurement_device_type 'CCD area detector'
_diffrn_measurement_method 'phi and omega scans'
_diffrn_radiation_monochromator graphite
_diffrn_radiation_source 'fine-focus sealed tube'
_diffrn_radiation_type MoK\a
_diffrn_radiation_wavelength 0.71073
_diffrn_reflns_av_R_equivalents 0.0375
_diffrn_reflns_av_sigmaI/netI 0.0389
_diffrn_reflns_limit_h_max 10
_diffrn_reflns_limit_h_min -10
_diffrn_reflns_limit_k_max 14
_diffrn_reflns_limit_k_min -16
_diffrn_reflns_limit_l_max 23
_diffrn_reflns_limit_l_min -23
_diffrn_reflns_number 13698
_diffrn_reflns_theta_full 22.50
_diffrn_reflns_theta_max 22.50
_diffrn_reflns_theta_min 1.88
_exptl_absorpt_coefficient_mu 1.892
_exptl_absorpt_correction_type none
_exptl_crystal_density_diffrn 1.565
_exptl_crystal_density_meas 0
_exptl_crystal_F_000 1580
_refine_diff_density_max 0.413
_refine_diff_density_min -0.418
_refine_diff_density_rms 0.085
_refine_ls_extinction_method none
_refine_ls_goodness_of_fit_ref 1.349
_refine_ls_hydrogen_treatment mixed
_refine_ls_matrix_type full
_refine_ls_number_parameters 360
_refine_ls_number_reflns 4233
_refine_ls_number_restraints 0
_refine_ls_restrained_S_all 1.349
_refine_ls_R_factor_all 0.0591
_refine_ls_R_factor_gt 0.0517
_refine_ls_shift/su_max 0.001
_refine_ls_shift/su_mean 0.000
_refine_ls_structure_factor_coef Fsqd
_refine_ls_weighting_details 'calc w=1/[\s^2^(Fo^2^)+(0.0091P)^2^+8.2720P] where P=(Fo^2^+2Fc^2^)/3'
_refine_ls_weighting_scheme calc
_refine_ls_wR_factor_gt 0.0898
_refine_ls_wR_factor_ref 0.0918
_reflns_number_gt 3878
_reflns_number_total 4233
_reflns_threshold_expression >2sigma(I)
_cod_data_source_file ja040222n_04.cif
_cod_data_source_block 00705up21n
_cod_database_code 4111431

loop_
_symmetry_equiv_pos_as_xyz
'x, y, z'
'-x+1/2, y+1/2, -z+1/2'
'-x, -y, -z'
'x-1/2, -y-1/2, z-1/2'

loop_
_atom_site_label
_atom_site_type_symbol
_atom_site_fract_x
_atom_site_fract_y
_atom_site_fract_z
_atom_site_U_iso_or_equiv
_atom_site_adp_type
_atom_site_occupancy
_atom_site_symmetry_multiplicity
_atom_site_calc_flag
_atom_site_refinement_flags
Ni2 Ni 0.5000 0.5000 0.0000 0.0216(2) Uani 1 2 d S
Ni1 Ni 0.68529(7) 0.55548(4) 0.09522(3) 0.01864(18) Uani 1 1 d .
Ni3 Ni 0.16222(7) 0.76128(4) 0.32320(3) 0.02332(19) Uani 1 1 d .
P1 P 0.13247(14) 0.65866(9) 0.39807(6) 0.0206(3) Uani 1 1 d .
S1 S 0.53193(14) 0.62833(9) 0.03890(6) 0.0227(3) Uani 1 1 d .
S2 S 0.73307(14) 0.50701(9) 0.00543(6) 0.0247(3) Uani 1 1 d .
Cl2 Cl 0.39621(14) 0.75101(10) 0.31932(7) 0.0337(4) Uani 1 1 d .
Cl1 Cl 0.05304(15) 0.87740(10) 0.35510(8) 0.0414(4) Uani 1 1 d .
Cl3 Cl 0.07199(17) 0.70767(11) 0.23355(7) 0.0459(4) Uani 1 1 d .
N2 N 0.8317(4) 0.4799(3) 0.1336(2) 0.0239(11) Uani 1 1 d .
C18 C -0.0447(5) 0.6589(3) 0.4250(2) 0.0208(12) Uani 1 1 d .
N1 N 0.6179(4) 0.6122(3) 0.16945(18) 0.0207(10) Uani 1 1 d .
C1 C 0.4180(6) 0.6625(4) 0.0990(2) 0.0288(14) Uani 1 1 d .
H1A H 0.4226 0.7239 0.1030 0.035 Uiso 1 1 calc R
H1B H 0.3214 0.6471 0.0873 0.035 Uiso 1 1 calc R
C19 C -0.0781(6) 0.6471(4) 0.4853(2) 0.0281(14) Uani 1 1 d .
H19 H -0.0063 0.6404 0.5159 0.034 Uiso 1 1 calc R
C24 C 0.1548(5) 0.5505(4) 0.3695(2) 0.0246(13) Uani 1 1 d .
C21 C -0.3244(6) 0.6551(4) 0.4559(3) 0.0347(15) Uani 1 1 d .
H21 H -0.4179 0.6531 0.4662 0.042 Uiso 1 1 calc R
C10 C 0.9696(5) 0.5253(4) 0.1268(2) 0.0253(13) Uani 1 1 d .
H10A H 0.9797 0.5352 0.0832 0.030 Uiso 1 1 calc R
H10B H 0.9641 0.5806 0.1464 0.030 Uiso 1 1 calc R
C12 C 0.2506(5) 0.6642(4) 0.4674(2) 0.0224(13) Uani 1 1 d .
C17 C 0.2830(6) 0.5928(4) 0.5035(3) 0.0343(15) Uani 1 1 d .
H17 H 0.2473 0.5399 0.4915 0.041 Uiso 1 1 calc R
C7 C 0.8296(6) 0.4112(4) 0.0301(3) 0.0328(15) Uani 1 1 d .
H7A H 0.7900 0.3622 0.0081 0.039 Uiso 1 1 calc R
H7B H 0.9274 0.4166 0.0203 0.039 Uiso 1 1 calc R
C5 C 0.8159(6) 0.4569(4) 0.1996(2) 0.0287(14) Uani 1 1 d .
H5A H 0.9010 0.4283 0.2153 0.034 Uiso 1 1 calc R
H5B H 0.7386 0.4169 0.2016 0.034 Uiso 1 1 calc R
C23 C -0.1544(6) 0.6700(4) 0.3804(3) 0.0304(14) Uani 1 1 d .
H23 H -0.1338 0.6790 0.3396 0.037 Uiso 1 1 calc R
C13 C 0.3067(6) 0.7425(4) 0.4858(2) 0.0264(13) Uani 1 1 d .
H13 H 0.2876 0.7906 0.4618 0.032 Uiso 1 1 calc R
C22 C -0.2932(6) 0.6680(4) 0.3956(3) 0.0312(14) Uani 1 1 d .
H22 H -0.3653 0.6754 0.3653 0.037 Uiso 1 1 calc R
C6 C 0.8215(6) 0.3981(4) 0.0981(3) 0.0295(14) Uani 1 1 d .
H6A H 0.8973 0.3607 0.1127 0.035 Uiso 1 1 calc R
H6B H 0.7331 0.3704 0.1057 0.035 Uiso 1 1 calc R
C20 C -0.2177(6) 0.6451(4) 0.5010(3) 0.0341(15) Uani 1 1 d .
H20 H -0.2390 0.6371 0.5419 0.041 Uiso 1 1 calc R
C26 C 0.0701(7) 0.4077(4) 0.3498(3) 0.0366(16) Uani 1 1 d .
H26 H 0.0015 0.3661 0.3536 0.044 Uiso 1 1 calc R
C14 C 0.3913(6) 0.7490(4) 0.5401(3) 0.0347(15) Uani 1 1 d .
H14 H 0.4272 0.8016 0.5527 0.042 Uiso 1 1 calc R
C2 C 0.4609(5) 0.6225(4) 0.1597(2) 0.0268(13) Uani 1 1 d .
H2A H 0.4167 0.5670 0.1620 0.032 Uiso 1 1 calc R
H2B H 0.4272 0.6573 0.1926 0.032 Uiso 1 1 calc R
C9 C 0.6789(6) 0.7556(4) 0.2224(2) 0.0315(14) Uani 1 1 d .
H9A H 0.5805 0.7658 0.2268 0.047 Uiso 1 1 calc R
H9B H 0.7252 0.8085 0.2147 0.047 Uiso 1 1 calc R
H9C H 0.7199 0.7307 0.2597 0.047 Uiso 1 1 calc R
C29 C 0.2760(7) 0.5297(4) 0.3401(3) 0.0391(16) Uani 1 1 d .
H29 H 0.3455 0.5707 0.3363 0.047 Uiso 1 1 calc R
C15 C 0.4221(6) 0.6776(4) 0.5751(3) 0.0383(16) Uani 1 1 d .
H15 H 0.4798 0.6820 0.6111 0.046 Uiso 1 1 calc R
C16 C 0.3678(6) 0.6003(4) 0.5571(3) 0.0377(16) Uani 1 1 d .
H16 H 0.3882 0.5524 0.5811 0.045 Uiso 1 1 calc R
C4 C 0.7887(6) 0.5314(4) 0.2411(2) 0.0294(14) Uani 1 1 d .
H4A H 0.8010 0.5135 0.2838 0.035 Uiso 1 1 calc R
H4B H 0.8569 0.5759 0.2344 0.035 Uiso 1 1 calc R
C8 C 0.6965(6) 0.6959(4) 0.1694(2) 0.0266(13) Uani 1 1 d .
H8A H 0.7961 0.6834 0.1678 0.032 Uiso 1 1 calc R
H8B H 0.6677 0.7258 0.1317 0.032 Uiso 1 1 calc R
C11 C 1.1011(6) 0.4816(4) 0.1527(3) 0.0447(17) Uani 1 1 d .
H11A H 1.1034 0.4829 0.1969 0.067 Uiso 1 1 calc R
H11B H 1.1824 0.5105 0.1389 0.067 Uiso 1 1 calc R
H11C H 1.1014 0.4236 0.1388 0.067 Uiso 1 1 calc R
C25 C 0.0509(6) 0.4889(3) 0.3734(2) 0.0261(13) Uani 1 1 d .
H25 H -0.0321 0.5021 0.3919 0.031 Uiso 1 1 calc R
C3 C 0.6429(6) 0.5663(4) 0.2290(2) 0.0271(14) Uani 1 1 d .
H3A H 0.5765 0.5195 0.2300 0.033 Uiso 1 1 calc R
H3B H 0.6231 0.6048 0.2623 0.033 Uiso 1 1 calc R
C27 C 0.1909(8) 0.3894(4) 0.3210(3) 0.0419(17) Uani 1 1 d .
H27 H 0.2027 0.3356 0.3043 0.050 Uiso 1 1 calc R
C28 C 0.2946(7) 0.4495(4) 0.3165(3) 0.0470(18) Uani 1 1 d .
H28 H 0.3770 0.4360 0.2977 0.056 Uiso 1 1 calc R

loop_
_atom_site_aniso_label
_atom_site_aniso_U_11
_atom_site_aniso_U_22
_atom_site_aniso_U_33
_atom_site_aniso_U_23
_atom_site_aniso_U_13
_atom_site_aniso_U_12
Ni2 0.0217(5) 0.0200(6) 0.0223(5) -0.0057(5) -0.0050(4) 0.0040(4)
Ni1 0.0200(4) 0.0175(4) 0.0181(4) -0.0004(3) -0.0021(3) 0.0005(3)
Ni3 0.0214(4) 0.0236(4) 0.0249(4) 0.0049(3) 0.0014(3) 0.0003(3)
P1 0.0205(8) 0.0203(8) 0.0210(8) 0.0022(7) -0.0002(6) 0.0002(6)
S1 0.0269(8) 0.0188(8) 0.0217(7) -0.0024(6) -0.0048(6) 0.0036(6)
S2 0.0248(8) 0.0277(8) 0.0212(7) -0.0045(7) -0.0023(6) 0.0044(6)
Cl2 0.0220(7) 0.0372(9) 0.0420(9) 0.0028(8) 0.0023(6) -0.0013(6)
Cl1 0.0340(9) 0.0283(9) 0.0627(11) 0.0012(8) 0.0107(8) 0.0057(7)
Cl3 0.0485(10) 0.0534(11) 0.0341(9) 0.0005(8) -0.0112(7) -0.0207(8)
N2 0.023(2) 0.021(3) 0.027(3) 0.003(2) -0.003(2) -0.001(2)
C18 0.026(3) 0.014(3) 0.023(3) 0.002(2) 0.000(2) -0.001(2)
N1 0.024(2) 0.020(3) 0.018(2) -0.001(2) -0.0024(19) -0.006(2)
C1 0.024(3) 0.033(4) 0.029(3) -0.015(3) -0.003(2) 0.002(3)
C19 0.028(3) 0.030(4) 0.025(3) -0.001(3) -0.001(3) -0.002(3)
C24 0.027(3) 0.026(3) 0.020(3) 0.005(3) -0.006(2) 0.001(3)
C21 0.021(3) 0.039(4) 0.045(4) -0.003(3) 0.006(3) -0.001(3)
C10 0.025(3) 0.026(3) 0.024(3) 0.007(3) -0.004(2) 0.001(2)
C12 0.017(3) 0.031(4) 0.019(3) -0.001(3) 0.004(2) 0.001(3)
C17 0.039(4) 0.026(4) 0.038(4) 0.007(3) -0.004(3) -0.006(3)
C7 0.027(3) 0.033(4) 0.038(4) -0.012(3) -0.003(3) 0.011(3)
C5 0.028(3) 0.030(3) 0.027(3) 0.012(3) -0.006(3) 0.000(3)
C23 0.032(4) 0.039(4) 0.019(3) 0.003(3) 0.000(3) 0.006(3)
C13 0.031(3) 0.020(3) 0.028(3) -0.003(3) 0.007(3) 0.007(3)
C22 0.024(3) 0.040(4) 0.029(3) -0.002(3) 0.000(3) 0.004(3)
C6 0.025(3) 0.023(3) 0.039(4) -0.004(3) -0.008(3) 0.000(3)
C20 0.035(4) 0.046(4) 0.022(3) 0.003(3) 0.007(3) 0.001(3)
C26 0.049(4) 0.025(4) 0.035(4) 0.000(3) -0.009(3) -0.003(3)
C14 0.028(3) 0.043(4) 0.033(4) -0.018(3) 0.003(3) 0.001(3)
C2 0.024(3) 0.030(3) 0.026(3) -0.002(3) 0.000(2) -0.002(3)
C9 0.042(4) 0.025(3) 0.027(3) -0.005(3) -0.002(3) 0.000(3)
C29 0.044(4) 0.030(4) 0.045(4) -0.001(3) 0.018(3) 0.001(3)
C15 0.030(4) 0.057(5) 0.027(3) -0.004(4) -0.004(3) 0.009(3)
C16 0.040(4) 0.039(4) 0.032(4) 0.007(3) -0.012(3) 0.006(3)
C4 0.040(4) 0.033(4) 0.016(3) 0.007(3) 0.001(3) -0.001(3)
C8 0.025(3) 0.027(3) 0.028(3) -0.003(3) -0.002(2) -0.004(3)
C11 0.027(4) 0.047(4) 0.059(4) 0.009(4) -0.005(3) 0.004(3)
C25 0.030(3) 0.021(3) 0.025(3) 0.001(3) -0.009(3) 0.001(3)
C3 0.037(3) 0.030(4) 0.014(3) 0.002(3) 0.002(2) -0.007(3)
C27 0.079(5) 0.021(4) 0.024(3) -0.002(3) -0.007(3) 0.007(4)
C28 0.058(5) 0.039(4) 0.045(4) 0.000(4) 0.017(3) 0.018(4)

loop_
_atom_type_symbol
_atom_type_description
_atom_type_scat_dispersion_real
_atom_type_scat_dispersion_imag
_atom_type_scat_source
C C 0.0033 0.0016 'International Tables Vol C Tables 4.2.6.8 and 6.1.1.4'
H H 0.0000 0.0000 'International Tables Vol C Tables 4.2.6.8 and 6.1.1.4'
N N 0.0061 0.0033 'International Tables Vol C Tables 4.2.6.8 and 6.1.1.4'
P P 0.1023 0.0942 'International Tables Vol C Tables 4.2.6.8 and 6.1.1.4'
S S 0.1246 0.1234 'International Tables Vol C Tables 4.2.6.8 and 6.1.1.4'
Cl Cl 0.1484 0.1585 'International Tables Vol C Tables 4.2.6.8 and 6.1.1.4'
Ni Ni 0.3393 1.1124 'International Tables Vol C Tables 4.2.6.8 and 6.1.1.4'

loop_
_geom_angle_atom_site_label_1
_geom_angle_atom_site_label_2
_geom_angle_atom_site_label_3
_geom_angle
_geom_angle_site_symmetry_1
_geom_angle_site_symmetry_3
S1 Ni2 S1 180.00(6) . 3_665
S1 Ni2 S2 79.59(5) . .
S1 Ni2 S2 100.41(5) 3_665 .
S1 Ni2 S2 100.41(5) . 3_665
S1 Ni2 S2 79.59(5) 3_665 3_665
S2 Ni2 S2 180.0 . 3_665
S1 Ni2 Ni1 50.15(4) . .
S1 Ni2 Ni1 129.85(4) 3_665 .
S2 Ni2 Ni1 49.92(4) . .
S2 Ni2 Ni1 130.08(4) 3_665 .
S1 Ni2 Ni1 129.85(4) . 3_665
S1 Ni2 Ni1 50.15(4) 3_665 3_665
S2 Ni2 Ni1 130.08(4) . 3_665
S2 Ni2 Ni1 49.92(4) 3_665 3_665
Ni1 Ni2 Ni1 180.0 . 3_665
N2 Ni1 N1 100.38(18) . .
N2 Ni1 S2 89.36(13) . .
N1 Ni1 S2 170.26(13) . .
N2 Ni1 S1 170.59(14) . .
N1 Ni1 S1 89.00(13) . .
S2 Ni1 S1 81.27(5) . .
N2 Ni1 Ni2 121.73(13) . .
N1 Ni1 Ni2 121.71(12) . .
S2 Ni1 Ni2 51.47(4) . .
S1 Ni1 Ni2 51.03(4) . .
Cl1 Ni3 Cl2 123.59(6) . .
Cl1 Ni3 Cl3 114.56(7) . .
Cl2 Ni3 Cl3 105.65(6) . .
Cl1 Ni3 P1 105.80(6) . .
Cl2 Ni3 P1 98.01(6) . .
Cl3 Ni3 P1 106.92(6) . .
C18 P1 C24 103.9(2) . .
C18 P1 C12 105.7(2) . .
C24 P1 C12 104.3(2) . .
C18 P1 Ni3 112.25(17) . .
C24 P1 Ni3 112.77(17) . .
C12 P1 Ni3 116.74(18) . .
C1 S1 Ni1 99.15(18) . .
C1 S1 Ni2 118.0(2) . .
Ni1 S1 Ni2 78.82(5) . .
C7 S2 Ni1 98.86(18) . .
C7 S2 Ni2 117.3(2) . .
Ni1 S2 Ni2 78.61(5) . .
C5 N2 C6 106.3(4) . .
C5 N2 C10 110.3(4) . .
C6 N2 C10 112.6(4) . .
C5 N2 Ni1 116.2(3) . .
C6 N2 Ni1 106.0(3) . .
C10 N2 Ni1 105.6(3) . .
C19 C18 C23 118.2(5) . .
C19 C18 P1 125.2(4) . .
C23 C18 P1 116.6(4) . .
C3 N1 C2 106.3(4) . .
C3 N1 C8 111.7(4) . .
C2 N1 C8 113.2(4) . .
C3 N1 Ni1 116.5(3) . .
C2 N1 Ni1 107.5(3) . .
C8 N1 Ni1 101.9(3) . .
C2 C1 S1 111.4(4) . .
C18 C19 C20 120.9(5) . .
C29 C24 C25 118.4(5) . .
C29 C24 P1 119.5(4) . .
C25 C24 P1 122.0(4) . .
C22 C21 C20 120.2(5) . .
C11 C10 N2 117.1(5) . .
C13 C12 C17 118.8(5) . .
C13 C12 P1 119.1(4) . .
C17 C12 P1 122.0(4) . .
C16 C17 C12 120.3(6) . .
C6 C7 S2 110.4(4) . .
N2 C5 C4 114.5(4) . .
C22 C23 C18 121.2(5) . .
C12 C13 C14 120.1(5) . .
C21 C22 C23 119.8(5) . .
C7 C6 N2 112.6(5) . .
C21 C20 C19 119.7(5) . .
C27 C26 C25 119.5(6) . .
C15 C14 C13 120.1(6) . .
C1 C2 N1 112.7(4) . .
C28 C29 C24 121.0(6) . .
C16 C15 C14 120.0(5) . .
C15 C16 C17 120.6(6) . .
C3 C4 C5 111.6(5) . .
C9 C8 N1 117.7(4) . .
C24 C25 C26 120.5(5) . .
N1 C3 C4 115.3(4) . .
C26 C27 C28 120.9(6) . .
C27 C28 C29 119.6(6) . .

loop_
_geom_bond_atom_site_label_1
_geom_bond_atom_site_label_2
_geom_bond_distance
_geom_bond_site_symmetry_2
Ni2 S1 2.2005(14) .
Ni2 S1 2.2006(14) 3_665
Ni2 S2 2.2158(13) .
Ni2 S2 2.2158(13) 3_665
Ni2 Ni1 2.7768(6) .
Ni2 Ni1 2.7768(6) 3_665
Ni1 N2 1.976(4) .
Ni1 N1 1.982(4) .
Ni1 S2 2.1674(15) .
Ni1 S1 2.1731(15) .
Ni3 Cl1 2.2303(17) .
Ni3 Cl2 2.2381(15) .
Ni3 Cl3 2.2451(16) .
Ni3 P1 2.3197(15) .
P1 C18 1.816(5) .
P1 C24 1.826(6) .
P1 C12 1.826(5) .
S1 C1 1.827(5) .
S2 C7 1.827(6) .
N2 C5 1.494(7) .
N2 C6 1.500(7) .
N2 C10 1.509(7) .
C18 C19 1.379(7) .
C18 C23 1.392(7) .
N1 C3 1.489(6) .
N1 C2 1.504(6) .
N1 C8 1.513(7) .
C1 C2 1.496(7) .
C19 C20 1.392(8) .
C24 C29 1.390(8) .
C24 C25 1.390(8) .
C21 C22 1.374(8) .
C21 C20 1.378(8) .
C10 C11 1.506(7) .
C12 C13 1.389(8) .
C12 C17 1.393(8) .
C17 C16 1.381(8) .
C7 C6 1.497(8) .
C5 C4 1.508(8) .
C23 C22 1.381(7) .
C13 C14 1.391(8) .
C26 C27 1.372(9) .
C26 C25 1.391(8) .
C14 C15 1.378(9) .
C9 C8 1.503(7) .
C29 C28 1.377(9) .
C15 C16 1.368(9) .
C4 C3 1.499(7) .
C27 C28 1.373(9) .
